data_2312787
loop_
_publ_author_name
'Kondhare, Dasharath'
'Budow-Busse, Simone'
'Daniliuc, Constantin G.'
'Leonard, Peter'

_publ_section_title
;
 8-Ethynyl-2'-deoxyisoguanosine with two tautomeric forms in the unit
 cell: crystal structure, packing and Hirshfeld surface analysis.
;
_journal_coeditor_code VP3042
_journal_issue 'Pt 4'
_journal_name_full 'Acta crystallographica. Section C, Structural chemistry'
_journal_page_first 230
_journal_page_last 237
_journal_paper_doi 10.1107/S2053229625001998
_journal_volume 81
_journal_year 2025
_chemical_absolute_configuration ad
_chemical_formula_iupac 'C12 H13 N5 O4, H2 O'
_chemical_formula_moiety 'C12 H13 N5 O4, H2 O'
_chemical_formula_sum 'C12 H15 N5 O5'
_chemical_formula_weight 309.29
_chemical_name_systematic
;
8-Ethynyl-2'-deoxyisoguanosine monohydrate
;
_space_group_crystal_system triclinic
_space_group_IT_number 1
_space_group_name_Hall 'P 1'
_space_group_name_H-M_alt 'P 1'
_atom_sites_solution_hydrogens mixed
_atom_sites_solution_primary direct
_audit_creation_method 'APEX4 v2021.4-0'
_cell_angle_alpha 70.7880(10)
_cell_angle_beta 72.9420(10)
_cell_angle_gamma 86.9760(10)
_cell_formula_units_Z 2
_cell_length_a 8.6200(3)
_cell_length_b 9.1565(3)
_cell_length_c 9.6855(3)
_cell_measurement_reflns_used 9928
_cell_measurement_temperature 100.(2)
_cell_measurement_theta_max 66.5711
_cell_measurement_theta_min 5.9008
_cell_volume 689.32(4)
_computing_cell_refinement
;
SAINT (Bruker, 2021)
;
_computing_data_collection
;
APEX4 (Bruker, 2021)
;
_computing_data_reduction
;
SAINT (Bruker, 2021)
;
_computing_molecular_graphics
;
shelXle (H\"ubschle <i>et al.</i>,  2011) and
<i>DIAMOND</i> (Putz & Brandenburg, 2022)
;
_computing_publication_material
;
SHELXT2018 (Sheldrick, 2015<i>a</i>)
;
_computing_structure_refinement
;
SHELXL2018 (Sheldrick, 2015<i>b</i>)
;
_computing_structure_solution
;
SHELXT2018 (Sheldrick, 2015<i>a</i>)
;
_diffrn_ambient_temperature 100.(2)
_diffrn_detector_area_resol_mean 7.3910
_diffrn_measured_fraction_theta_full 0.986
_diffrn_measured_fraction_theta_max 0.986
_diffrn_measurement_device 'Single-crystal diffractometer'
_diffrn_measurement_device_type 'Bruker D8 VENTURE Photon III'
_diffrn_measurement_method 'phi/omega scans'
_diffrn_radiation_monochromator 'MX mirror'
_diffrn_radiation_probe x-ray
_diffrn_radiation_type CuK\a
_diffrn_radiation_wavelength 1.54178
_diffrn_reflns_av_R_equivalents 0.0407
_diffrn_reflns_av_unetI/netI 0.0328
_diffrn_reflns_limit_h_max 9
_diffrn_reflns_limit_h_min -10
_diffrn_reflns_limit_k_max 10
_diffrn_reflns_limit_k_min -10
_diffrn_reflns_limit_l_max 11
_diffrn_reflns_limit_l_min -11
_diffrn_reflns_number 19240
_diffrn_reflns_theta_full 66.66
_diffrn_reflns_theta_max 66.66
_diffrn_reflns_theta_min 5.90
_diffrn_source 'Cu ImS'
_diffrn_source_current 1.0
_diffrn_source_power 0.05
_diffrn_source_voltage 50
_exptl_absorpt_coefficient_mu 1.008
_exptl_absorpt_correction_T_max 0.95
_exptl_absorpt_correction_T_min 0.83
_exptl_absorpt_correction_type multi-scan
_exptl_absorpt_process_details
;
(Krause <i>et al.</i>,  2015)
;
_exptl_crystal_colour colourless
_exptl_crystal_density_diffrn 1.490
_exptl_crystal_density_method 'not measured'
_exptl_crystal_description plate
_exptl_crystal_F_000 324
_exptl_crystal_size_max 0.130
_exptl_crystal_size_mid 0.082
_exptl_crystal_size_min 0.051
_refine_diff_density_max 0.181
_refine_diff_density_min -0.187
_refine_ls_abs_structure_details
;
Flack <i>x</i> determined using 2115 quotients [(I+)-(I-)]/[(I+)+(I-)]
(Parsons <i>et al.</i>,  2013)
;
_refine_ls_abs_structure_Flack 0.04(6)
_refine_ls_extinction_method none
_refine_ls_goodness_of_fit_ref 1.026
_refine_ls_hydrogen_treatment mixed
_refine_ls_matrix_type full
_refine_ls_number_parameters 461
_refine_ls_number_reflns 4662
_refine_ls_number_restraints 3
_refine_ls_restrained_S_all 1.026
_refine_ls_R_factor_all 0.0286
_refine_ls_R_factor_gt 0.0273
_refine_ls_shift/su_max 0.000
_refine_ls_shift/su_mean 0.000
_refine_ls_structure_factor_coef Fsqd
_refine_ls_weighting_details 'w=1/[\s^2^(Fo^2^)+(0.0370P)^2^+0.1635P] where P=(Fo^2^+2Fc^2^)/3'
_refine_ls_weighting_scheme calc
_refine_ls_wR_factor_gt 0.0687
_refine_ls_wR_factor_ref 0.0699
_reflns_number_gt 4517
_reflns_number_total 4662
_reflns_threshold_expression 'I > 2\s(I)'
_cod_data_source_file vp3042sup1.cif
_cod_data_source_block I
_cod_depositor_comments
;
          Adding full bibliography for 2312787.cif.

2025-06-24
Z value and formula fixed to values more according to usual
chemical conventions.                 miguel
;
_cod_original_formula_sum 'C24 H30 N10 O10'
_cod_original_formula_weight 618.58
_cod_original_formula_moiety 'C12 H13 N5 O4, C12 H13 N5 O4, 2H2 O'
_cod_original_formula_iupac 'C12 H13 N5 O4, C12 H13 N5 O4, 2(H2 O)'
_cod_original_formula_units_Z 1
_cod_database_code 2312787
_cod_database_fobs_code 2312787

loop_
_space_group_symop_operation_xyz
'x, y, z'

loop_
_atom_site_type_symbol
_atom_site_label
_atom_site_fract_x
_atom_site_fract_y
_atom_site_fract_z
_atom_site_U_iso_or_equiv
_atom_site_adp_type
_atom_site_calc_flag
_atom_site_occupancy
_atom_site_disorder_assembly
_atom_site_disorder_group
N N1A 1.3405(3) 0.0790(2) 0.0179(2) 0.0125(4) Uani d 1 . .
H H1A 1.439(4) 0.037(3) 0.006(3) 0.017(7) Uiso d 1 . .
N N3A 1.1259(3) 0.1769(2) 0.1791(2) 0.0132(4) Uani d 1 . .
N N6A 1.3495(3) 0.0685(3) -0.2196(3) 0.0152(5) Uani d 1 . .
H H61 1.305(4) 0.087(4) -0.298(4) 0.026(9) Uiso d 1 . .
H H62 1.447(5) 0.025(4) -0.229(4) 0.026(9) Uiso d 1 . .
N N7A 1.0163(2) 0.2098(2) -0.1616(2) 0.0139(5) Uani d 1 . .
N N9A 0.9101(3) 0.2649(2) 0.0590(2) 0.0132(4) Uani d 1 . .
O O2A 1.3546(2) 0.0828(2) 0.2461(2) 0.0167(4) Uani d 1 . .
C C2A 1.2722(3) 0.1136(3) 0.1534(3) 0.0126(5) Uani d 1 . .
C C4A 1.0570(3) 0.2000(3) 0.0661(3) 0.0121(5) Uani d 1 . .
C C5A 1.1186(3) 0.1682(3) -0.0702(3) 0.0119(5) Uani d 1 . .
C C6A 1.2722(3) 0.1039(3) -0.0971(3) 0.0121(5) Uani d 1 . .
C C8A 0.8934(3) 0.2673(3) -0.0814(3) 0.0126(5) Uani d 1 . .
C C10A 0.7555(3) 0.3283(3) -0.1295(3) 0.0162(6) Uani d 1 . .
C C11A 0.6415(3) 0.3815(3) -0.1721(3) 0.0217(6) Uani d 1 . .
H H11A 0.553(4) 0.429(4) -0.213(4) 0.029(9) Uiso d 1 . .
O O3'A 0.5319(2) 0.4072(2) 0.4004(2) 0.0160(4) Uani d 1 . .
H H3'1 0.450(5) 0.342(4) 0.425(4) 0.041(11) Uiso d 1 . .
O O4'A 0.8851(2) 0.4429(2) 0.18929(19) 0.0151(4) Uani d 1 . .
O O5'A 0.9993(2) 0.2510(2) 0.4476(2) 0.0196(4) Uani d 1 . .
H H5'A 1.036(4) 0.242(4) 0.356(4) 0.028(9) Uiso d 1 . .
C C1'A 0.7973(3) 0.3307(3) 0.1659(3) 0.0130(5) Uani d 1 . .
H H1'A 0.711512 0.383271 0.119065 0.016000 Uiso calc 1 . .
C C2'A 0.7153(3) 0.2173(3) 0.3237(3) 0.0138(5) Uani d 1 . .
H H2'1 0.789696 0.137142 0.358916 0.017000 Uiso calc 1 . .
H H2'2 0.615732 0.166485 0.325573 0.017000 Uiso calc 1 . .
C C3'A 0.6755(3) 0.3247(3) 0.4191(3) 0.0140(5) Uani d 1 . .
H H3'A 0.665199 0.267701 0.529221 0.017000 Uiso calc 1 . .
C C4'A 0.8190(3) 0.4428(3) 0.3458(3) 0.0147(5) Uani d 1 . .
H H4'A 0.778895 0.547545 0.344687 0.018000 Uiso calc 1 . .
C C5'A 0.9511(3) 0.4065(3) 0.4246(3) 0.0188(6) Uani d 1 . .
H H5'1 1.046627 0.478340 0.361919 0.023000 Uiso calc 1 . .
H H5'2 0.911285 0.423320 0.524802 0.023000 Uiso calc 1 . .
N N1B -0.3495(3) 0.9320(2) 0.9792(2) 0.0134(5) Uani d 1 . .
N N3B -0.1316(3) 0.8378(3) 0.8195(3) 0.0155(5) Uani d 1 . .
H H3B -0.095(4) 0.809(4) 0.737(4) 0.021(8) Uiso d 1 . .
N N6B -0.3504(3) 0.9235(3) 1.2192(3) 0.0159(5) Uani d 1 . .
H H63 -0.304(4) 0.893(4) 1.297(4) 0.019(8) Uiso d 1 . .
H H64 -0.448(4) 0.969(4) 1.223(3) 0.013(7) Uiso d 1 . .
N N7B -0.0123(2) 0.7958(2) 1.1524(2) 0.0128(4) Uani d 1 . .
N N9B 0.0977(2) 0.7552(2) 0.9263(2) 0.0123(4) Uani d 1 . .
O O2B -0.3550(2) 0.9271(2) 0.7475(2) 0.0193(4) Uani d 1 . .
C C2B -0.2821(3) 0.9007(3) 0.8471(3) 0.0156(5) Uani d 1 . .
C C4B -0.0525(3) 0.8087(3) 0.9278(3) 0.0130(5) Uani d 1 . .
C C5B -0.1183(3) 0.8345(3) 1.0642(3) 0.0127(5) Uani d 1 . .
C C6B -0.2742(3) 0.8970(3) 1.0896(3) 0.0128(5) Uani d 1 . .
C C8B 0.1154(3) 0.7489(3) 1.0671(3) 0.0129(5) Uani d 1 . .
C C10B 0.2569(3) 0.6895(3) 1.1105(3) 0.0154(6) Uani d 1 . .
C C11B 0.3721(3) 0.6385(3) 1.1495(3) 0.0214(6) Uani d 1 . .
H H11B 0.459(5) 0.594(4) 1.180(4) 0.037(10) Uiso d 1 . .
O O3'B 0.4367(2) 0.5576(2) 0.6050(2) 0.0175(4) Uani d 1 . .
H H3'2 0.474(4) 0.512(4) 0.537(4) 0.031(10) Uiso d 1 . .
O O4'B 0.2213(2) 0.83020(19) 0.66487(18) 0.0142(4) Uani d 1 . .
O O5'B -0.0333(2) 0.7132(2) 0.5843(2) 0.0187(4) Uani d 1 . .
H H5'B -0.117(5) 0.736(5) 0.547(5) 0.056(13) Uiso d 1 . .
C C1'B 0.2192(3) 0.7153(3) 0.8047(3) 0.0125(5) Uani d 1 . .
H H1'B 0.328506 0.713874 0.821409 0.015000 Uiso calc 1 . .
C C2'B 0.1816(3) 0.5619(3) 0.7895(3) 0.0158(5) Uani d 1 . .
H H2'3 0.063216 0.542393 0.813395 0.019000 Uiso calc 1 . .
H H2'4 0.225794 0.474435 0.856636 0.019000 Uiso calc 1 . .
C C3'B 0.2684(3) 0.5878(3) 0.6211(3) 0.0150(5) Uani d 1 . .
H H3'B 0.217697 0.521641 0.580442 0.018000 Uiso calc 1 . .
C C4'B 0.2481(3) 0.7602(3) 0.5449(3) 0.0150(5) Uani d 1 . .
H H4'B 0.351843 0.805969 0.464194 0.018000 Uiso calc 1 . .
C C5'B 0.1103(3) 0.7967(3) 0.4739(3) 0.0191(6) Uani d 1 . .
H H5'3 0.093529 0.909281 0.444006 0.023000 Uiso calc 1 . .
H H5'4 0.136041 0.765564 0.381311 0.023000 Uiso calc 1 . .
O O1A 0.2953(2) 0.1939(2) 0.4862(2) 0.0164(4) Uani d 1 . .
H H11 0.320(5) 0.144(4) 0.411(5) 0.040(10) Uiso d 1 . .
H H12 0.199(5) 0.218(4) 0.499(4) 0.032(9) Uiso d 1 . .
O O1B 0.6774(2) 0.7946(2) 0.5266(2) 0.0184(4) Uani d 1 . .
H H21 0.660(5) 0.832(5) 0.597(5) 0.042(11) Uiso d 1 . .
H H22 0.603(5) 0.721(5) 0.562(4) 0.037(10) Uiso d 1 . .

loop_
_atom_site_aniso_label
_atom_site_aniso_U_11
_atom_site_aniso_U_22
_atom_site_aniso_U_33
_atom_site_aniso_U_12
_atom_site_aniso_U_13
_atom_site_aniso_U_23
N1A 0.0097(11) 0.0159(11) 0.0142(11) 0.0046(8) -0.0050(8) -0.0071(9)
N3A 0.0114(10) 0.0156(11) 0.0132(11) 0.0041(8) -0.0045(8) -0.0052(8)
N6A 0.0139(12) 0.0226(12) 0.0139(11) 0.0079(9) -0.0076(9) -0.0100(9)
N7A 0.0131(11) 0.0153(10) 0.0144(11) 0.0024(8) -0.0055(9) -0.0051(9)
N9A 0.0125(10) 0.0156(10) 0.0120(10) 0.0036(8) -0.0041(8) -0.0054(8)
O2A 0.0143(9) 0.0250(10) 0.0154(10) 0.0073(7) -0.0078(7) -0.0105(8)
C2A 0.0149(13) 0.0131(12) 0.0104(12) 0.0011(9) -0.0037(10) -0.0048(10)
C4A 0.0099(12) 0.0111(12) 0.0149(13) 0.0009(9) -0.0038(10) -0.0036(10)
C5A 0.0119(13) 0.0124(12) 0.0118(13) 0.0019(9) -0.0043(10) -0.0038(10)
C6A 0.0119(12) 0.0103(12) 0.0143(13) 0.0009(9) -0.0050(10) -0.0031(10)
C8A 0.0128(12) 0.0135(12) 0.0128(12) 0.0013(9) -0.0066(10) -0.0037(10)
C10A 0.0148(13) 0.0190(13) 0.0158(13) 0.0017(10) -0.0041(10) -0.0076(10)
C11A 0.0177(14) 0.0287(15) 0.0211(15) 0.0072(12) -0.0106(12) -0.0080(12)
O3'A 0.0096(9) 0.0191(9) 0.0223(10) 0.0046(7) -0.0057(7) -0.0104(8)
O4'A 0.0160(9) 0.0150(9) 0.0146(9) -0.0012(7) -0.0030(7) -0.0065(7)
O5'A 0.0178(9) 0.0294(10) 0.0153(10) 0.0089(8) -0.0076(8) -0.0111(8)
C1'A 0.0093(11) 0.0144(12) 0.0173(13) 0.0052(9) -0.0058(10) -0.0068(10)
C2'A 0.0117(12) 0.0134(12) 0.0175(12) 0.0021(9) -0.0042(10) -0.0069(10)
C3'A 0.0109(12) 0.0161(12) 0.0162(12) 0.0053(9) -0.0048(9) -0.0071(10)
C4'A 0.0155(13) 0.0156(12) 0.0128(12) 0.0027(10) -0.0021(10) -0.0066(10)
C5'A 0.0147(13) 0.0245(14) 0.0201(14) 0.0005(10) -0.0063(10) -0.0099(11)
N1B 0.0119(11) 0.0171(11) 0.0136(11) 0.0034(8) -0.0049(8) -0.0075(9)
N3B 0.0142(11) 0.0240(12) 0.0132(11) 0.0062(9) -0.0071(9) -0.0107(10)
N6B 0.0140(12) 0.0215(12) 0.0151(12) 0.0070(9) -0.0065(9) -0.0086(10)
N7B 0.0126(11) 0.0136(10) 0.0139(11) 0.0030(8) -0.0059(8) -0.0054(9)
N9B 0.0107(10) 0.0165(10) 0.0116(10) 0.0033(8) -0.0052(8) -0.0057(9)
O2B 0.0152(10) 0.0314(11) 0.0183(10) 0.0098(8) -0.0103(8) -0.0139(8)
C2B 0.0141(13) 0.0168(13) 0.0184(14) 0.0034(10) -0.0072(11) -0.0073(11)
C4B 0.0118(13) 0.0123(12) 0.0148(13) 0.0016(9) -0.0054(10) -0.0031(10)
C5B 0.0128(13) 0.0126(12) 0.0143(13) 0.0016(10) -0.0055(10) -0.0050(10)
C6B 0.0132(12) 0.0120(12) 0.0148(13) -0.0002(9) -0.0040(10) -0.0065(10)
C8B 0.0125(12) 0.0133(12) 0.0145(12) 0.0009(9) -0.0061(10) -0.0049(10)
C10B 0.0147(13) 0.0188(13) 0.0117(13) 0.0012(10) -0.0029(10) -0.0045(10)
C11B 0.0156(14) 0.0271(15) 0.0215(15) 0.0051(11) -0.0068(11) -0.0074(12)
O3'B 0.0131(9) 0.0248(10) 0.0213(10) 0.0091(7) -0.0079(7) -0.0149(8)
O4'B 0.0179(9) 0.0134(8) 0.0118(8) 0.0029(7) -0.0049(7) -0.0045(7)
O5'B 0.0139(10) 0.0275(10) 0.0186(10) 0.0038(7) -0.0068(8) -0.0113(8)
C1'B 0.0095(11) 0.0153(12) 0.0131(12) 0.0039(9) -0.0036(9) -0.0054(10)
C2'B 0.0159(13) 0.0143(12) 0.0163(13) 0.0018(10) -0.0029(10) -0.0055(10)
C3'B 0.0125(12) 0.0182(13) 0.0184(13) 0.0036(10) -0.0048(10) -0.0117(11)
C4'B 0.0143(12) 0.0190(12) 0.0121(12) 0.0025(10) -0.0032(9) -0.0065(10)
C5'B 0.0149(13) 0.0284(14) 0.0155(13) 0.0065(11) -0.0060(10) -0.0085(11)
O1A 0.0128(10) 0.0214(10) 0.0180(10) 0.0037(7) -0.0065(8) -0.0091(8)
O1B 0.0154(10) 0.0259(11) 0.0169(10) 0.0023(8) -0.0059(8) -0.0101(9)

loop_
_atom_type_symbol
_atom_type_description
_atom_type_scat_dispersion_real
_atom_type_scat_dispersion_imag
_atom_type_scat_source
C C 0.0181 0.0091 'International Tables Vol C Tables 4.2.6.8 and 6.1.1.4'
H H 0.0000 0.0000 'International Tables Vol C Tables 4.2.6.8 and 6.1.1.4'
N N 0.0311 0.0180 'International Tables Vol C Tables 4.2.6.8 and 6.1.1.4'
O O 0.0492 0.0322 'International Tables Vol C Tables 4.2.6.8 and 6.1.1.4'

loop_
_geom_angle_atom_site_label_1
_geom_angle_atom_site_label_2
_geom_angle_atom_site_label_3
_geom_angle_site_symmetry_1
_geom_angle_site_symmetry_3
_geom_angle
_geom_angle_publ_flag
C6A N1A C2A . . 125.7(2) ?
C6A N1A H1A . . 117.4(19) ?
C2A N1A H1A . . 116.9(19) ?
C4A N3A C2A . . 113.9(2) ?
C6A N6A H61 . . 120.(2) ?
C6A N6A H62 . . 122.(2) ?
H61 N6A H62 . . 118.(3) ?
C8A N7A C5A . . 103.3(2) ?
C4A N9A C8A . . 105.7(2) ?
C4A N9A C1'A . . 129.0(2) ?
C8A N9A C1'A . . 125.1(2) ?
O2A C2A N3A . . 123.1(2) ?
O2A C2A N1A . . 116.3(2) ?
N3A C2A N1A . . 120.5(2) ?
N3A C4A N9A . . 127.1(2) ?
N3A C4A C5A . . 128.1(2) ?
N9A C4A C5A . . 104.8(2) ?
N7A C5A C4A . . 112.6(2) ?
N7A C5A C6A . . 129.8(2) ?
C4A C5A C6A . . 117.6(2) ?
N6A C6A N1A . . 120.0(2) ?
N6A C6A C5A . . 125.9(2) ?
N1A C6A C5A . . 114.1(2) ?
N7A C8A N9A . . 113.6(2) ?
N7A C8A C10A . . 124.6(2) ?
N9A C8A C10A . . 121.8(2) ?
C11A C10A C8A . . 178.8(3) ?
C10A C11A H11A . . 176.(2) ?
C3'A O3'A H3'1 . . 110.(2) ?
C1'A O4'A C4'A . . 109.58(18) ?
C5'A O5'A H5'A . . 106.(2) ?
O4'A C1'A N9A . . 108.23(19) ?
O4'A C1'A C2'A . . 106.3(2) ?
N9A C1'A C2'A . . 116.0(2) ?
O4'A C1'A H1'A . . 108.700000 ?
N9A C1'A H1'A . . 108.700000 ?
C2'A C1'A H1'A . . 108.700000 ?
C1'A C2'A C3'A . . 101.18(19) ?
C1'A C2'A H2'1 . . 111.500000 ?
C3'A C2'A H2'1 . . 111.500000 ?
C1'A C2'A H2'2 . . 111.500000 ?
C3'A C2'A H2'2 . . 111.500000 ?
H2'1 C2'A H2'2 . . 109.400000 ?
O3'A C3'A C2'A . . 110.70(19) ?
O3'A C3'A C4'A . . 107.36(19) ?
C2'A C3'A C4'A . . 103.31(19) ?
O3'A C3'A H3'A . . 111.700000 ?
C2'A C3'A H3'A . . 111.700000 ?
C4'A C3'A H3'A . . 111.700000 ?
O4'A C4'A C5'A . . 109.42(19) ?
O4'A C4'A C3'A . . 105.85(19) ?
C5'A C4'A C3'A . . 114.0(2) ?
O4'A C4'A H4'A . . 109.100000 ?
C5'A C4'A H4'A . . 109.100000 ?
C3'A C4'A H4'A . . 109.100000 ?
O5'A C5'A C4'A . . 112.0(2) ?
O5'A C5'A H5'1 . . 109.200000 ?
C4'A C5'A H5'1 . . 109.200000 ?
O5'A C5'A H5'2 . . 109.200000 ?
C4'A C5'A H5'2 . . 109.200000 ?
H5'1 C5'A H5'2 . . 107.900000 ?
C6B N1B C2B . . 121.1(2) ?
C4B N3B C2B . . 118.2(2) ?
C4B N3B H3B . . 123.(2) ?
C2B N3B H3B . . 119.(2) ?
C6B N6B H63 . . 118.(2) ?
C6B N6B H64 . . 115.9(19) ?
H63 N6B H64 . . 126.(3) ?
C8B N7B C5B . . 104.1(2) ?
C4B N9B C8B . . 105.2(2) ?
C4B N9B C1'B . . 128.7(2) ?
C8B N9B C1'B . . 126.1(2) ?
O2B C2B N1B . . 121.1(2) ?
O2B C2B N3B . . 118.2(2) ?
N1B C2B N3B . . 120.7(2) ?
N9B C4B N3B . . 130.1(2) ?
N9B C4B C5B . . 107.2(2) ?
N3B C4B C5B . . 122.8(2) ?
C4B C5B N7B . . 110.8(2) ?
C4B C5B C6B . . 117.5(2) ?
N7B C5B C6B . . 131.7(2) ?
N6B C6B N1B . . 118.1(2) ?
N6B C6B C5B . . 122.3(2) ?
N1B C6B C5B . . 119.6(2) ?
N7B C8B N9B . . 112.8(2) ?
N7B C8B C10B . . 125.8(2) ?
N9B C8B C10B . . 121.3(2) ?
C11B C10B C8B . . 178.6(3) ?
C10B C11B H11B . . 177.(2) ?
C3'B O3'B H3'2 . . 111.(2) ?
C1'B O4'B C4'B . . 109.89(17) ?
C5'B O5'B H5'B . . 110.(3) ?
O4'B C1'B N9B . . 107.47(18) ?
O4'B C1'B C2'B . . 106.2(2) ?
N9B C1'B C2'B . . 114.0(2) ?
O4'B C1'B H1'B . . 109.700000 ?
N9B C1'B H1'B . . 109.700000 ?
C2'B C1'B H1'B . . 109.700000 ?
C1'B C2'B C3'B . . 101.7(2) ?
C1'B C2'B H2'3 . . 111.400000 ?
C3'B C2'B H2'3 . . 111.400000 ?
C1'B C2'B H2'4 . . 111.400000 ?
C3'B C2'B H2'4 . . 111.400000 ?
H2'3 C2'B H2'4 . . 109.300000 ?
O3'B C3'B C2'B . . 108.41(19) ?
O3'B C3'B C4'B . . 110.6(2) ?
C2'B C3'B C4'B . . 102.98(19) ?
O3'B C3'B H3'B . . 111.500000 ?
C2'B C3'B H3'B . . 111.500000 ?
C4'B C3'B H3'B . . 111.500000 ?
O4'B C4'B C5'B . . 109.33(19) ?
O4'B C4'B C3'B . . 105.75(18) ?
C5'B C4'B C3'B . . 115.5(2) ?
O4'B C4'B H4'B . . 108.700000 ?
C5'B C4'B H4'B . . 108.700000 ?
C3'B C4'B H4'B . . 108.700000 ?
O5'B C5'B C4'B . . 108.2(2) ?
O5'B C5'B H5'3 . . 110.100000 ?
C4'B C5'B H5'3 . . 110.100000 ?
O5'B C5'B H5'4 . . 110.100000 ?
C4'B C5'B H5'4 . . 110.100000 ?
H5'3 C5'B H5'4 . . 108.400000 ?
H11 O1A H12 . . 107.(3) ?
H21 O1B H22 . . 103.(4) ?

loop_
_geom_bond_atom_site_label_1
_geom_bond_atom_site_label_2
_geom_bond_site_symmetry_2
_geom_bond_distance
_geom_bond_publ_flag
N1A C6A . 1.357(3) ?
N1A C2A . 1.403(3) ?
N1A H1A . 0.90(3) ?
N3A C4A . 1.346(3) ?
N3A C2A . 1.349(3) ?
N6A C6A . 1.313(3) ?
N6A H61 . 0.91(4) ?
N6A H62 . 0.90(4) ?
N7A C8A . 1.316(3) ?
N7A C5A . 1.381(3) ?
N9A C4A . 1.381(3) ?
N9A C8A . 1.402(3) ?
N9A C1'A . 1.463(3) ?
O2A C2A . 1.256(3) ?
C4A C5A . 1.391(4) ?
C5A C6A . 1.409(3) ?
C8A C10A . 1.423(4) ?
C10A C11A . 1.195(4) ?
C11A H11A . 0.98(4) ?
O3'A C3'A . 1.442(3) ?
O3'A H3'1 . 0.87(4) ?
O4'A C1'A . 1.420(3) ?
O4'A C4'A . 1.454(3) ?
O5'A C5'A . 1.426(3) ?
O5'A H5'A . 0.88(4) ?
C1'A C2'A . 1.521(3) ?
C1'A H1'A . 1.000000 ?
C2'A C3'A . 1.522(3) ?
C2'A H2'1 . 0.990000 ?
C2'A H2'2 . 0.990000 ?
C3'A C4'A . 1.525(3) ?
C3'A H3'A . 1.000000 ?
C4'A C5'A . 1.514(4) ?
C4'A H4'A . 1.000000 ?
C5'A H5'1 . 0.990000 ?
C5'A H5'2 . 0.990000 ?
N1B C6B . 1.351(3) ?
N1B C2B . 1.358(3) ?
N3B C4B . 1.362(4) ?
N3B C2B . 1.381(3) ?
N3B H3B . 0.89(3) ?
N6B C6B . 1.328(3) ?
N6B H63 . 0.91(4) ?
N6B H64 . 0.91(3) ?
N7B C8B . 1.314(3) ?
N7B C5B . 1.384(3) ?
N9B C4B . 1.358(3) ?
N9B C8B . 1.398(3) ?
N9B C1'B . 1.462(3) ?
O2B C2B . 1.253(3) ?
C4B C5B . 1.368(4) ?
C5B C6B . 1.419(4) ?
C8B C10B . 1.429(4) ?
C10B C11B . 1.184(4) ?
C11B H11B . 0.91(4) ?
O3'B C3'B . 1.434(3) ?
O3'B H3'2 . 0.87(3) ?
O4'B C1'B . 1.412(3) ?
O4'B C4'B . 1.460(3) ?
O5'B C5'B . 1.430(3) ?
O5'B H5'B . 0.89(5) ?
C1'B C2'B . 1.521(4) ?
C1'B H1'B . 1.000000 ?
C2'B C3'B . 1.524(3) ?
C2'B H2'3 . 0.990000 ?
C2'B H2'4 . 0.990000 ?
C3'B C4'B . 1.532(3) ?
C3'B H3'B . 1.000000 ?
C4'B C5'B . 1.510(3) ?
C4'B H4'B . 1.000000 ?
C5'B H5'3 . 0.990000 ?
C5'B H5'4 . 0.990000 ?
O1A H11 . 0.95(4) ?
O1A H12 . 0.83(4) ?
O1B H21 . 0.83(5) ?
O1B H22 . 0.86(4) ?

loop_
_geom_hbond_atom_site_label_D
_geom_hbond_atom_site_label_H
_geom_hbond_atom_site_label_A
_geom_hbond_site_symmetry_A
_geom_hbond_distance_DH
_geom_hbond_distance_HA
_geom_hbond_distance_DA
_geom_hbond_angle_DHA
_geom_hbond_publ_flag
N1A H1A N1B 1_744 0.90(3) 2.01(3) 2.909(3) 176.0(3) yes
N6A H61 O4'B 1_644 0.91(4) 2.66(3) 3.134(3) 114.0(2) yes
N6A H61 O1A 1_654 0.91(4) 2.02(4) 2.869(3) 154.0(3) yes
N6A H62 O2B 1_744 0.90(4) 1.88(4) 2.777(3) 177.0(3) yes
O3'A H3'1 O1A . 0.87(4) 1.78(4) 2.650(3) 174.0(4) yes
O5'A H5'A N3A . 0.88(4) 1.93(4) 2.799(3) 167.0(3) yes
N3B H3B O5'B . 0.89(3) 1.89(4) 2.772(3) 170.0(3) yes
N6B H63 O1B 1_456 0.91(4) 2.07(3) 2.897(3) 151.0(3) yes
N6B H64 O2A 1_366 0.91(3) 1.95(3) 2.852(3) 172.0(3) yes
O3'B H3'2 O3'A . 0.87(3) 1.82(4) 2.687(2) 174.0(4) yes
O5'B H5'B O1B 1_455 0.89(5) 1.87(5) 2.727(3) 162.0(4) yes
O1A H11 O2A 1_455 0.95(4) 1.80(4) 2.740(3) 169.0(3) yes
O1A H12 O5'A 1_455 0.83(4) 1.91(4) 2.685(3) 155.0(3) yes
O1B H21 O2B 1_655 0.83(5) 1.90(5) 2.730(3) 173.0(4) yes
O1B H22 O3'B . 0.86(4) 1.99(4) 2.838(3) 170.0(4) yes

loop_
_geom_torsion_atom_site_label_1
_geom_torsion_atom_site_label_2
_geom_torsion_atom_site_label_3
_geom_torsion_atom_site_label_4
_geom_torsion_site_symmetry_1
_geom_torsion_site_symmetry_2
_geom_torsion_site_symmetry_3
_geom_torsion_site_symmetry_4
_geom_torsion
_geom_torsion_publ_flag
C4A N3A C2A O2A . . . . -179.6(2) ?
C4A N3A C2A N1A . . . . 0.6(3) ?
C6A N1A C2A O2A . . . . -179.6(2) ?
C6A N1A C2A N3A . . . . 0.1(4) ?
C2A N3A C4A N9A . . . . -178.8(2) ?
C2A N3A C4A C5A . . . . -0.7(4) ?
C8A N9A C4A N3A . . . . 178.6(2) ?
C1'A N9A C4A N3A . . . . 3.2(4) ?
C8A N9A C4A C5A . . . . 0.1(2) ?
C1'A N9A C4A C5A . . . . -175.3(2) ?
C8A N7A C5A C4A . . . . 0.3(3) ?
C8A N7A C5A C6A . . . . -178.1(2) ?
N3A C4A C5A N7A . . . . -178.7(2) ?
N9A C4A C5A N7A . . . . -0.3(3) ?
N3A C4A C5A C6A . . . . 0.0(4) ?
N9A C4A C5A C6A . . . . 178.4(2) ?
C2A N1A C6A N6A . . . . 179.0(2) ?
C2A N1A C6A C5A . . . . -0.9(3) ?
N7A C5A C6A N6A . . . . -0.7(4) ?
C4A C5A C6A N6A . . . . -179.1(2) ?
N7A C5A C6A N1A . . . . 179.2(2) ?
C4A C5A C6A N1A . . . . 0.8(3) ?
C5A N7A C8A N9A . . . . -0.3(3) ?
C5A N7A C8A C10A . . . . 179.3(2) ?
C4A N9A C8A N7A . . . . 0.1(3) ?
C1'A N9A C8A N7A . . . . 175.7(2) ?
C4A N9A C8A C10A . . . . -179.5(2) ?
C1'A N9A C8A C10A . . . . -3.9(4) ?
C4'A O4'A C1'A N9A . . . . -145.94(18) ?
C4'A O4'A C1'A C2'A . . . . -20.8(2) ?
C4A N9A C1'A O4'A . . . . 52.9(3) ?
C8A N9A C1'A O4'A . . . . -121.7(2) ?
C4A N9A C1'A C2'A . . . . -66.3(3) ?
C8A N9A C1'A C2'A . . . . 119.1(3) ?
O4'A C1'A C2'A C3'A . . . . 35.0(2) ?
N9A C1'A C2'A C3'A . . . . 155.3(2) ?
C1'A C2'A C3'A O3'A . . . . 79.3(2) ?
C1'A C2'A C3'A C4'A . . . . -35.3(2) ?
C1'A O4'A C4'A C5'A . . . . 120.9(2) ?
C1'A O4'A C4'A C3'A . . . . -2.4(2) ?
O3'A C3'A C4'A O4'A . . . . -92.8(2) ?
C2'A C3'A C4'A O4'A . . . . 24.3(2) ?
O3'A C3'A C4'A C5'A . . . . 146.9(2) ?
C2'A C3'A C4'A C5'A . . . . -96.0(2) ?
O4'A C4'A C5'A O5'A . . . . -68.1(3) ?
C3'A C4'A C5'A O5'A . . . . 50.2(3) ?
C6B N1B C2B O2B . . . . 177.0(2) ?
C6B N1B C2B N3B . . . . -2.6(4) ?
C4B N3B C2B O2B . . . . -179.8(2) ?
C4B N3B C2B N1B . . . . -0.3(4) ?
C8B N9B C4B N3B . . . . 179.6(3) ?
C1'B N9B C4B N3B . . . . 1.0(4) ?
C8B N9B C4B C5B . . . . 0.8(3) ?
C1'B N9B C4B C5B . . . . -177.8(2) ?
C2B N3B C4B N9B . . . . -176.4(2) ?
C2B N3B C4B C5B . . . . 2.2(4) ?
N9B C4B C5B N7B . . . . -0.9(3) ?
N3B C4B C5B N7B . . . . -179.8(2) ?
N9B C4B C5B C6B . . . . 177.6(2) ?
N3B C4B C5B C6B . . . . -1.3(4) ?
C8B N7B C5B C4B . . . . 0.5(3) ?
C8B N7B C5B C6B . . . . -177.7(3) ?
C2B N1B C6B N6B . . . . -176.7(2) ?
C2B N1B C6B C5B . . . . 3.5(3) ?
C4B C5B C6B N6B . . . . 178.6(2) ?
N7B C5B C6B N6B . . . . -3.3(4) ?
C4B C5B C6B N1B . . . . -1.6(3) ?
N7B C5B C6B N1B . . . . 176.5(2) ?
C5B N7B C8B N9B . . . . 0.0(3) ?
C5B N7B C8B C10B . . . . -177.0(2) ?
C4B N9B C8B N7B . . . . -0.5(3) ?
C1'B N9B C8B N7B . . . . 178.2(2) ?
C4B N9B C8B C10B . . . . 176.7(2) ?
C1'B N9B C8B C10B . . . . -4.7(4) ?
C4'B O4'B C1'B N9B . . . . -143.46(19) ?
C4'B O4'B C1'B C2'B . . . . -21.0(2) ?
C4B N9B C1'B O4'B . . . . 41.9(3) ?
C8B N9B C1'B O4'B . . . . -136.5(2) ?
C4B N9B C1'B C2'B . . . . -75.6(3) ?
C8B N9B C1'B C2'B . . . . 106.0(3) ?
O4'B C1'B C2'B C3'B . . . . 34.9(2) ?
N9B C1'B C2'B C3'B . . . . 153.1(2) ?
C1'B C2'B C3'B O3'B . . . . 82.5(2) ?
C1'B C2'B C3'B C4'B . . . . -34.7(2) ?
C1'B O4'B C4'B C5'B . . . . 123.2(2) ?
C1'B O4'B C4'B C3'B . . . . -1.7(2) ?
O3'B C3'B C4'B O4'B . . . . -92.3(2) ?
C2'B C3'B C4'B O4'B . . . . 23.3(2) ?
O3'B C3'B C4'B C5'B . . . . 146.7(2) ?
C2'B C3'B C4'B C5'B . . . . -97.7(2) ?
O4'B C4'B C5'B O5'B . . . . -69.4(3) ?
C3'B C4'B C5'B O5'B . . . . 49.7(3) ?
